data_2017205
loop_
_publ_author_name
'McMahon, Joyce'
'Gallagher, John F.'
'Anderson, Frankie P.'
'Lough, Alan J.'

_publ_section_title
;
 A structural systematic study of four isomers of
 difluoro-<i>N</i>-(3-pyridyl)benzamide
;
_journal_coeditor_code SK3328
_journal_issue 7
_journal_name_full 'Acta Crystallographica Section C'
_journal_page_first o345
_journal_page_last o351
_journal_paper_doi 10.1107/S010827010902215X
_journal_volume 65
_journal_year 2009
_chemical_formula_iupac 'C12 H8 F2 N2 O'
_chemical_formula_moiety 'C12 H8 F2 N2 O'
_chemical_formula_structural 'C12 H8 F2 N2 O'
_chemical_formula_sum 'C12 H8 F2 N2 O'
_chemical_formula_weight 234.20
_chemical_melting_point 400
_chemical_name_common 24m
_chemical_name_systematic
;
2,4-difluoro-<i>N</i>-(3-pyridyl)benzamide
;
_space_group_IT_number 14
_symmetry_cell_setting monoclinic
_symmetry_space_group_name_Hall '-P 2yn'
_symmetry_space_group_name_H-M 'P 1 21/n 1'
_atom_sites_solution_hydrogens geom
_atom_sites_solution_primary direct
_atom_sites_solution_secondary difmap
_cell_angle_alpha 90.00
_cell_angle_beta 113.812(2)
_cell_angle_gamma 90.00
_cell_formula_units_Z 4
_cell_length_a 13.9692(5)
_cell_length_b 5.0957(2)
_cell_length_c 15.3151(8)
_cell_measurement_reflns_used 8024
_cell_measurement_temperature 150.0(10)
_cell_measurement_theta_max 27.48
_cell_measurement_theta_min 2.55
_cell_volume 997.37(8)
_computing_cell_refinement 'DENZO-SMN (Otwinowski & Minor, 1997)'
_computing_data_collection 'KappaCCD Server Software (Nonius, 1997)'
_computing_data_reduction 'DENZO-SMN (Otwinowski & Minor, 1997)'
_computing_molecular_graphics 'PLATON (Spek, 2003)'
_computing_publication_material
;
SHELXL97 (Sheldrick, 2008) and PREP8 (Ferguson, 1998)
;
_computing_structure_refinement
;
SHELXL97 (Sheldrick, 2008) and SORTX (McArdle, 1995)
;
_computing_structure_solution 'SHELXS97 (Sheldrick, 2008)'
_diffrn_ambient_temperature 150.0(10)
_diffrn_measured_fraction_theta_full 0.993
_diffrn_measured_fraction_theta_max 0.993
_diffrn_measurement_device 'Nonius KappaCCD'
_diffrn_measurement_method '\f, \w scans with \k offsets'
_diffrn_radiation_monochromator graphite
_diffrn_radiation_source 'fine-focus sealed X-ray tube'
_diffrn_radiation_type 'Molybdenum K\a'
_diffrn_radiation_wavelength 0.71073
_diffrn_reflns_av_R_equivalents 0.092
_diffrn_reflns_av_sigmaI/netI 0.081
_diffrn_reflns_limit_h_max 16
_diffrn_reflns_limit_h_min -18
_diffrn_reflns_limit_k_max 6
_diffrn_reflns_limit_k_min -5
_diffrn_reflns_limit_l_max 19
_diffrn_reflns_limit_l_min -17
_diffrn_reflns_number 5121
_diffrn_reflns_theta_full 27.46
_diffrn_reflns_theta_max 27.46
_diffrn_reflns_theta_min 2.55
_diffrn_standards_number 2916
_exptl_absorpt_coefficient_mu 0.127
_exptl_absorpt_correction_T_max 0.975
_exptl_absorpt_correction_T_min 0.963
_exptl_absorpt_correction_type multi-scan
_exptl_absorpt_process_details '(SORTAV; Blessing, 1995)'
_exptl_crystal_colour colourless
_exptl_crystal_density_diffrn 1.560
_exptl_crystal_description block
_exptl_crystal_F_000 480
_exptl_crystal_size_max 0.30
_exptl_crystal_size_mid 0.20
_exptl_crystal_size_min 0.15
_refine_diff_density_max 0.273
_refine_diff_density_min -0.341
_refine_ls_extinction_method none
_refine_ls_goodness_of_fit_ref 1.018
_refine_ls_hydrogen_treatment mixed
_refine_ls_matrix_type full
_refine_ls_number_parameters 158
_refine_ls_number_reflns 2269
_refine_ls_number_restraints 0
_refine_ls_restrained_S_all 1.018
_refine_ls_R_factor_all 0.1255
_refine_ls_R_factor_gt 0.0557
_refine_ls_shift/su_max 0.000
_refine_ls_shift/su_mean 0.000
_refine_ls_structure_factor_coef Fsqd
_refine_ls_weighting_details 'w = 1/[\s^2^(Fo^2^)+(0.0894P)^2^] where P=(Fo^2^+2Fc^2^)/3'
_refine_ls_weighting_scheme calc
_refine_ls_wR_factor_gt 0.1291
_refine_ls_wR_factor_ref 0.1696
_reflns_number_gt 1247
_reflns_number_total 2269
_reflns_threshold_expression I>2\s(I)
_cod_data_source_file sk3328.cif
_cod_data_source_block I
_cod_original_sg_symbol_Hall '-p 2yn'
_cod_original_sg_symbol_H-M 'P 21/n'
_cod_database_code 2017205
_cod_database_fobs_code 2017205

loop_
_symmetry_equiv_pos_as_xyz
'x, y, z'
'-x+1/2, y+1/2, -z+1/2'
'-x, -y, -z'
'x-1/2, -y-1/2, z-1/2'

loop_
_atom_site_type_symbol
_atom_site_label
_atom_site_fract_x
_atom_site_fract_y
_atom_site_fract_z
_atom_site_U_iso_or_equiv
_atom_site_adp_type
_atom_site_calc_flag
_atom_site_refinement_flags
_atom_site_occupancy
_atom_site_disorder_assembly
_atom_site_disorder_group
F F12 0.59600(11) 0.1954(3) -0.00023(11) 0.0352(4) Uani d . 1 . .
F F14 0.89737(11) 0.3804(3) -0.05019(12) 0.0441(5) Uani d . 1 . .
O O1 0.63823(13) 0.8455(3) 0.16779(13) 0.0329(5) Uani d . 1 . .
C C1 0.63950(18) 0.6191(5) 0.14092(18) 0.0266(6) Uani d . 1 . .
N N1 0.58332(15) 0.4206(4) 0.15729(16) 0.0264(5) Uani d . 1 . .
C C11 0.70511(17) 0.5444(5) 0.08776(18) 0.0252(6) Uani d . 1 . .
C C12 0.68455(18) 0.3419(5) 0.02223(19) 0.0265(6) Uani d . 1 . .
C C13 0.74731(19) 0.2826(5) -0.02459(18) 0.0281(6) Uani d . 1 . .
C C14 0.83427(18) 0.4357(5) -0.00446(19) 0.0302(6) Uani d . 1 . .
C C15 0.85954(18) 0.6436(5) 0.0585(2) 0.0317(6) Uani d . 1 . .
C C16 0.79400(19) 0.6957(5) 0.10365(19) 0.0297(6) Uani d . 1 . .
C C21 0.50709(17) 0.4458(5) 0.19488(18) 0.0249(6) Uani d . 1 . .
C C22 0.42988(19) 0.2530(5) 0.1692(2) 0.0303(6) Uani d . 1 . .
N N23 0.35206(16) 0.2465(4) 0.19848(17) 0.0328(6) Uani d . 1 . .
C C24 0.3496(2) 0.4401(5) 0.2565(2) 0.0337(7) Uani d . 1 . .
C C25 0.4239(2) 0.6368(5) 0.2871(2) 0.0321(7) Uani d . 1 . .
C C26 0.50461(19) 0.6419(5) 0.25677(19) 0.0288(6) Uani d . 1 . .
H H1 0.597(2) 0.264(6) 0.145(2) 0.042(8) Uiso d . 1 . .
H H13 0.7312 0.1419 -0.0689 0.034 Uiso calc R 1 . .
H H15 0.9200 0.7472 0.0703 0.038 Uiso calc R 1 . .
H H16 0.8097 0.8389 0.1469 0.036 Uiso calc R 1 . .
H H22 0.4329 0.1169 0.1279 0.036 Uiso calc R 1 . .
H H24 0.2943 0.4425 0.2776 0.040 Uiso calc R 1 . .
H H25 0.4195 0.7689 0.3291 0.039 Uiso calc R 1 . .
H H26 0.5566 0.7751 0.2776 0.035 Uiso calc R 1 . .

loop_
_atom_site_aniso_label
_atom_site_aniso_U_11
_atom_site_aniso_U_22
_atom_site_aniso_U_33
_atom_site_aniso_U_12
_atom_site_aniso_U_13
_atom_site_aniso_U_23
F12 0.0361(8) 0.0387(9) 0.0337(10) -0.0127(7) 0.0170(7) -0.0109(7)
F14 0.0412(9) 0.0541(11) 0.0472(11) -0.0065(8) 0.0284(8) -0.0110(8)
O1 0.0402(11) 0.0233(10) 0.0390(12) -0.0005(8) 0.0199(9) -0.0038(8)
C1 0.0250(12) 0.0284(14) 0.0232(15) 0.0017(11) 0.0063(11) 0.0031(12)
N1 0.0311(11) 0.0206(11) 0.0307(13) -0.0004(9) 0.0158(10) -0.0023(10)
C11 0.0261(12) 0.0235(13) 0.0242(14) 0.0020(10) 0.0083(11) 0.0026(11)
C12 0.0248(12) 0.0270(14) 0.0250(15) -0.0029(10) 0.0073(11) 0.0024(12)
C13 0.0350(14) 0.0281(14) 0.0228(15) -0.0030(11) 0.0132(12) -0.0026(12)
C14 0.0289(13) 0.0382(15) 0.0280(15) 0.0028(12) 0.0161(12) 0.0038(13)
C15 0.0278(14) 0.0354(15) 0.0308(16) -0.0048(12) 0.0106(12) -0.0006(13)
C16 0.0313(14) 0.0292(14) 0.0267(16) -0.0005(11) 0.0096(12) 0.0002(12)
C21 0.0272(12) 0.0254(13) 0.0215(14) 0.0031(10) 0.0092(11) 0.0032(11)
C22 0.0321(14) 0.0296(14) 0.0300(16) -0.0014(11) 0.0134(12) -0.0016(12)
N23 0.0347(12) 0.0303(13) 0.0381(15) 0.0019(10) 0.0195(11) 0.0030(11)
C24 0.0365(14) 0.0344(15) 0.0354(17) 0.0082(12) 0.0198(13) 0.0076(13)
C25 0.0428(15) 0.0290(14) 0.0281(16) 0.0072(12) 0.0178(13) 0.0017(12)
C26 0.0341(14) 0.0262(14) 0.0252(15) 0.0010(11) 0.0109(12) 0.0006(12)

loop_
_atom_type_symbol
_atom_type_description
_atom_type_scat_dispersion_real
_atom_type_scat_dispersion_imag
_atom_type_scat_source
C C 0.0033 0.0016 'International Tables Vol C Tables 4.2.6.8 and 6.1.1.4'
H H 0.0000 0.0000 'International Tables Vol C Tables 4.2.6.8 and 6.1.1.4'
N N 0.0061 0.0033 'International Tables Vol C Tables 4.2.6.8 and 6.1.1.4'
O O 0.0106 0.0060 'International Tables Vol C Tables 4.2.6.8 and 6.1.1.4'
F F 0.0171 0.0103 'International Tables Vol C Tables 4.2.6.8 and 6.1.1.4'

loop_
_geom_angle_atom_site_label_1
_geom_angle_atom_site_label_2
_geom_angle_atom_site_label_3
_geom_angle_site_symmetry_1
_geom_angle_site_symmetry_3
_geom_angle
_geom_angle_publ_flag
O1 C1 N1 . . 123.2(2) ?
O1 C1 C11 . . 121.0(2) ?
N1 C1 C11 . . 115.7(2) ?
C1 N1 C21 . . 126.5(2) ?
C1 C11 C12 . . 126.1(2) ?
C1 C11 C16 . . 117.4(2) ?
C12 C11 C16 . . 116.5(2) ?
F12 C12 C11 . . 119.4(2) ?
F12 C12 C13 . . 117.0(2) ?
C11 C12 C13 . . 123.6(2) no
C12 C13 C14 . . 116.9(2) ?
F14 C14 C13 . . 117.8(2) ?
F14 C14 C15 . . 118.9(2) ?
C13 C14 C15 . . 123.2(2) no
C14 C15 C16 . . 117.7(2) ?
C11 C16 C15 . . 122.0(2) ?
C22 C21 N1 . . 116.6(2) ?
C26 C21 N1 . . 125.3(2) ?
C22 C21 C26 . . 118.1(2) ?
N23 C22 C21 . . 124.4(2) ?
C22 N23 C24 . . 116.6(2) ?
N23 C24 C25 . . 122.9(2) ?
C24 C25 C26 . . 120.2(3) ?
C25 C26 C21 . . 117.7(2) ?
C1 N1 H1 . . 116.4(18) ?
C21 N1 H1 . . 117.0(18) ?
C14 C13 H13 . . 121.5 ?
C12 C13 H13 . . 121.5 ?
C16 C15 H15 . . 121.2 ?
C14 C15 H15 . . 121.2 ?
C15 C16 H16 . . 119.0 ?
C11 C16 H16 . . 119.0 ?
N23 C22 H22 . . 117.8 ?
C21 C22 H22 . . 117.8 ?
N23 C24 H24 . . 118.5 ?
C25 C24 H24 . . 118.5 ?
C24 C25 H25 . . 119.9 ?
C26 C25 H25 . . 119.9 ?
C25 C26 H26 . . 121.1 ?
C21 C26 H26 . . 121.1 ?

loop_
_geom_bond_atom_site_label_1
_geom_bond_atom_site_label_2
_geom_bond_site_symmetry_2
_geom_bond_distance
_geom_bond_publ_flag
F12 C12 . 1.365(3) ?
F14 C14 . 1.359(3) ?
O1 C1 . 1.227(3) ?
C1 N1 . 1.364(3) ?
C1 C11 . 1.500(3) ?
N1 C21 . 1.406(3) ?
C11 C12 . 1.386(4) ?
C11 C16 . 1.397(3) ?
C12 C13 . 1.372(3) ?
C13 C14 . 1.370(3) ?
C14 C15 . 1.379(4) ?
C15 C16 . 1.378(4) ?
C21 C22 . 1.393(3) ?
C21 C26 . 1.387(3) ?
C22 N23 . 1.334(3) ?
N23 C24 . 1.337(3) ?
C24 C25 . 1.382(4) ?
C25 C26 . 1.382(3) ?
N1 H1 . 0.86(3) ?
C13 H13 . 0.9500 ?
C15 H15 . 0.9500 ?
C16 H16 . 0.9500 ?
C22 H22 . 0.9500 ?
C24 H24 . 0.9500 ?
C25 H25 . 0.9500 ?
C26 H26 . 0.9500 ?

loop_
_geom_hbond_atom_site_label_D
_geom_hbond_atom_site_label_H
_geom_hbond_atom_site_label_A
_geom_hbond_site_symmetry_A
_geom_hbond_distance_DH
_geom_hbond_distance_HA
_geom_hbond_distance_DA
_geom_hbond_angle_DHA
_geom_hbond_publ_flag
N1 H1 F12 . 0.86(3) 2.24(3) 2.741(3) 117(2) yes
N1 H1 O1 1_545 0.86(3) 2.20(3) 3.017(3) 158(3) yes
C26 H26 O1 . 0.95 2.41 2.911(3) 113 yes
C22 H22 F12 3_655 0.95 2.43 3.360(3) 168 yes

loop_
_geom_torsion_atom_site_label_1
_geom_torsion_atom_site_label_2
_geom_torsion_atom_site_label_3
_geom_torsion_atom_site_label_4
_geom_torsion_site_symmetry_1
_geom_torsion_site_symmetry_2
_geom_torsion_site_symmetry_3
_geom_torsion_site_symmetry_4
_geom_torsion
_geom_torsion_publ_flag
O1 C1 N1 C21 . . . . 8.7(4) no
C11 C1 N1 C21 . . . . -171.8(2) no
O1 C1 C11 C12 . . . . -152.1(3) no
N1 C1 C11 C12 . . . . 28.3(4) ?
O1 C1 C11 C16 . . . . 26.3(3) ?
N1 C1 C11 C16 . . . . -153.3(2) ?
C16 C11 C12 F12 . . . . -176.6(2) ?
C1 C11 C12 F12 . . . . 1.8(4) ?
C16 C11 C12 C13 . . . . 1.4(4) ?
C1 C11 C12 C13 . . . . 179.8(2) ?
F12 C12 C13 C14 . . . . 177.8(2) ?
C11 C12 C13 C14 . . . . -0.3(4) ?
C12 C13 C14 F14 . . . . -179.9(2) ?
C12 C13 C14 C15 . . . . -0.8(4) ?
F14 C14 C15 C16 . . . . 179.8(2) ?
C13 C14 C15 C16 . . . . 0.8(4) ?
C14 C15 C16 C11 . . . . 0.5(4) ?
C12 C11 C16 C15 . . . . -1.5(4) ?
C1 C11 C16 C15 . . . . 180.0(2) ?
C1 N1 C21 C26 . . . . -28.5(4) ?
C1 N1 C21 C22 . . . . 153.3(2) no
C26 C21 C22 N23 . . . . 1.4(4) ?
N1 C21 C22 N23 . . . . 179.8(2) ?
C21 C22 N23 C24 . . . . 0.0(4) ?
C22 N23 C24 C25 . . . . -1.2(4) ?
N23 C24 C25 C26 . . . . 1.0(4) ?
C24 C25 C26 C21 . . . . 0.5(4) ?
C22 C21 C26 C25 . . . . -1.6(4) ?
N1 C21 C26 C25 . . . . -179.8(2) ?

loop_
_cod_related_entry_id
_cod_related_entry_database
_cod_related_entry_code
1 ChemSpider 24726467
